data_2008044
loop_
_publ_author_name
'Farris, Philip J.'
'Jacobs, Jude T.'
'Okonczac, Michael P.'
'Durfee, William S.'
'Noll, Bruce C.'

_publ_section_title
;
 <i>trans</i>-Dichloro(hemiporphyrazinato)tin(IV)
;
_journal_issue 1
_journal_name_full 'Acta Crystallographica Section C'
_journal_page_first 32
_journal_page_last 33
_journal_paper_doi 10.1107/S0108270198011408
_journal_volume 55
_journal_year 1999
_chemical_formula_iupac '[Sn Cl2 (C26 H14 N8)]'
_chemical_formula_moiety 'C26 H14 Cl2 N8 Sn'
_chemical_formula_sum 'C26 H14 Cl2 N8 Sn'
_chemical_formula_weight 628.04
_chemical_name_systematic
;
 ?
;
_space_group_IT_number 14
_symmetry_cell_setting monoclinic
_symmetry_space_group_name_Hall '-P 2yn'
_symmetry_space_group_name_H-M 'P 1 21/n 1'
_audit_creation_method SHELXL
_cell_angle_alpha 90.00
_cell_angle_beta 106.544(8)
_cell_angle_gamma 90.00
_cell_formula_units_Z 2
_cell_length_a 7.6544(12)
_cell_length_b 15.351(3)
_cell_length_c 10.287(2)
_cell_measurement_reflns_used 4116
_cell_measurement_temperature 153(2)
_cell_measurement_theta_max 28.29
_cell_measurement_theta_min 0.00
_cell_volume 1158.7(4)
_computing_cell_refinement 'SAINT (Siemens, 1996)'
_computing_data_collection 'SMART (Siemens, 1996)'
_computing_data_reduction SAINT
_computing_molecular_graphics SHEXTL
_computing_publication_material SHEXTL
_computing_structure_refinement SHEXTL
_computing_structure_solution 'SHEXTL (Sheldrick, 1995)'
_diffrn_ambient_temperature 153(2)
_diffrn_measurement_device 'Siemens SMART'
_diffrn_measurement_method '0.3\% \w scans'
_diffrn_radiation_monochromator graphite
_diffrn_radiation_source 'sealed tube'
_diffrn_radiation_type MoK\a
_diffrn_radiation_wavelength 0.71073
_diffrn_reflns_av_R_equivalents 0.053
_diffrn_reflns_av_sigmaI/netI 0.0659
_diffrn_reflns_limit_h_max 10
_diffrn_reflns_limit_h_min -10
_diffrn_reflns_limit_k_max 12
_diffrn_reflns_limit_k_min -20
_diffrn_reflns_limit_l_max 13
_diffrn_reflns_limit_l_min -13
_diffrn_reflns_number 8149
_diffrn_reflns_theta_max 28.29
_diffrn_reflns_theta_min 2.45
_exptl_absorpt_coefficient_mu 1.37
_exptl_absorpt_correction_T_max 0.96
_exptl_absorpt_correction_T_min 0.73
_exptl_absorpt_correction_type multi-scan
_exptl_absorpt_process_details '(Blessing, 1995)'
_exptl_crystal_colour 'dark green'
_exptl_crystal_density_diffrn 1.800
_exptl_crystal_description needle
_exptl_crystal_F_000 620
_exptl_crystal_size_max 0.27
_exptl_crystal_size_mid 0.04
_exptl_crystal_size_min 0.04
_refine_diff_density_max 1.10
_refine_diff_density_min -2.06
_refine_ls_extinction_method none
_refine_ls_goodness_of_fit_all 0.999
_refine_ls_goodness_of_fit_obs 1.042
_refine_ls_hydrogen_treatment constr
_refine_ls_matrix_type full
_refine_ls_number_parameters 169
_refine_ls_number_reflns 2842
_refine_ls_number_restraints 0
_refine_ls_restrained_S_all 0.999
_refine_ls_restrained_S_obs 1.042
_refine_ls_R_factor_all 0.0790
_refine_ls_R_factor_obs 0.046
_refine_ls_shift/esd_max 0.000
_refine_ls_shift/esd_mean 0.000
_refine_ls_structure_factor_coef Fsqd
_refine_ls_weighting_details 'calc w = 1/[\s^2^(Fo^2^)+(0.0689P)^2^] where P=(Fo^2^+2Fc^2^)/3'
_refine_ls_weighting_scheme calc
_refine_ls_wR_factor_all 0.120
_refine_ls_wR_factor_obs 0.1043
_reflns_number_observed 2011
_reflns_number_total 2842
_reflns_observed_criterion I>2\s(I)
_cod_data_source_file bk1399.cif
_cod_data_source_block bc88
_cod_original_cell_volume 1158.69(2)
_cod_original_sg_symbol_H-M 'P 21/n'
_cod_database_code 2008044

loop_
_symmetry_equiv_pos_as_xyz
'x, y, z'
'-x+1/2, y+1/2, -z+1/2'
'-x, -y, -z'
'x-1/2, -y-1/2, z-1/2'

loop_
_atom_site_aniso_label
_atom_site_aniso_U_11
_atom_site_aniso_U_22
_atom_site_aniso_U_33
_atom_site_aniso_U_12
_atom_site_aniso_U_13
_atom_site_aniso_U_23
Sn 0.0139(2) 0.0225(2) 0.0218(2) 0.0011(2) 0.00092(14) 0.0017(2)
N1 0.016(2) 0.023(2) 0.023(2) -0.0005(15) -0.0018(14) 0.0016(15)
N2 0.019(2) 0.030(2) 0.028(2) 0.002(2) 0.001(2) 0.003(2)
N3 0.012(2) 0.030(2) 0.023(2) 0.001(2) -0.0029(13) 0.006(2)
N4 0.017(2) 0.031(2) 0.030(2) 0.000(2) 0.001(2) 0.004(2)
Cl 0.0243(6) 0.0320(6) 0.0306(6) 0.0030(5) 0.0043(4) -0.0059(5)
C1 0.019(2) 0.036(3) 0.022(2) 0.004(2) 0.003(2) -0.004(2)
C2 0.025(2) 0.033(3) 0.034(2) 0.000(2) 0.003(2) 0.009(2)
C3 0.026(2) 0.028(2) 0.037(3) -0.005(2) 0.007(2) 0.008(2)
C4 0.020(2) 0.027(2) 0.029(2) -0.002(2) 0.003(2) 0.001(2)
C5 0.015(2) 0.025(2) 0.027(2) -0.001(2) -0.001(2) -0.002(2)
C6 0.016(2) 0.028(2) 0.022(2) 0.004(2) 0.0007(15) -0.002(2)
C7 0.018(2) 0.028(3) 0.023(2) 0.004(2) 0.000(2) 0.004(2)
C8 0.021(2) 0.041(3) 0.032(3) -0.002(2) 0.000(2) 0.004(2)
C9 0.019(2) 0.048(3) 0.038(3) 0.002(2) -0.003(2) 0.006(2)
C10 0.026(3) 0.049(3) 0.033(3) 0.007(2) -0.001(2) 0.010(2)
C11 0.022(2) 0.039(3) 0.032(2) 0.008(2) 0.002(2) 0.013(2)
C12 0.019(2) 0.029(2) 0.026(2) 0.004(2) 0.002(2) 0.002(2)
C13 0.018(2) 0.025(2) 0.024(2) 0.006(2) 0.000(2) 0.001(2)

loop_
_atom_site_label
_atom_site_fract_x
_atom_site_fract_y
_atom_site_fract_z
_atom_site_U_iso_or_equiv
_atom_site_thermal_displace_type
_atom_site_calc_flag
_atom_site_refinement_flags
_atom_site_occupancy
_atom_site_disorder_group
_atom_site_type_symbol
Sn 0 0 0 0.02023(14) Uani d S 1 . Sn
N1 0.1697(5) 0.0991(2) -0.0628(3) 0.0222(8) Uani d . 1 . N
N2 0.4455(5) 0.0615(3) 0.1212(4) 0.0270(8) Uani d . 1 . N
N3 0.2215(5) -0.0415(2) 0.1497(4) 0.0231(8) Uani d . 1 . N
N4 0.0844(5) -0.1542(3) 0.2513(4) 0.0274(8) Uani d . 1 . N
Cl 0.0627(2) -0.10504(8) -0.15653(11) 0.0297(3) Uani d . 1 . Cl
C1 0.0973(6) 0.1541(3) -0.1689(4) 0.0263(10) Uani d . 1 . C
C2 0.2028(6) 0.2175(3) -0.2055(5) 0.0320(11) Uani d . 1 . C
H2B 0.1484 0.2568 -0.2770 0.038 Uiso calc R 1 . H
C3 0.3856(6) 0.2242(3) -0.1394(5) 0.0307(10) Uani d . 1 . C
H3A 0.4591 0.2663 -0.1668 0.037 Uiso calc R 1 . H
C4 0.4596(6) 0.1692(3) -0.0335(4) 0.0262(10) Uani d . 1 . C
H4A 0.5860 0.1727 0.0129 0.031 Uiso calc R 1 . H
C5 0.3516(6) 0.1087(3) 0.0065(4) 0.0236(9) Uani d . 1 . C
C6 0.3895(6) -0.0004(3) 0.1812(4) 0.0230(8) Uani d . 1 . C
C7 0.5053(6) -0.0442(3) 0.3046(4) 0.0242(9) Uani d . 1 . C
C8 0.6845(7) -0.0296(3) 0.3794(5) 0.0331(11) Uani d . 1 . C
H8A 0.7564 0.0141 0.3540 0.040 Uiso calc R 1 . H
C9 0.7539(6) -0.0813(3) 0.4924(5) 0.0370(12) Uani d . 1 . C
H9A 0.8759 -0.0725 0.5463 0.044 Uiso calc R 1 . H
C10 0.6489(7) -0.1460(4) 0.5291(5) 0.0381(12) Uani d . 1 . C
H10A 0.7009 -0.1809 0.6068 0.046 Uiso calc R 1 . H
C11 0.4692(6) -0.1602(3) 0.4534(5) 0.0323(11) Uani d . 1 . C
H11A 0.3969 -0.2040 0.4781 0.039 Uiso calc R 1 . H
C12 0.3997(6) -0.1081(3) 0.3407(4) 0.0258(9) Uani d . 1 . C
C13 0.2169(6) -0.1050(3) 0.2435(4) 0.0237(9) Uani d . 1 . C

loop_
_atom_type_symbol
_atom_type_description
_atom_type_scat_dispersion_real
_atom_type_scat_dispersion_imag
_atom_type_scat_source
C C 0.0033 0.0016 'International Tables Vol C Tables 4.2.6.8 and 6.1.1.4'
H H 0.0000 0.0000 'International Tables Vol C Tables 4.2.6.8 and 6.1.1.4'
N N 0.0061 0.0033 'International Tables Vol C Tables 4.2.6.8 and 6.1.1.4'
Sn Sn -0.6537 1.4246 'International Tables Vol C Tables 4.2.6.8 and 6.1.1.4'
Cl Cl 0.1484 0.1585 'International Tables Vol C Tables 4.2.6.8 and 6.1.1.4'

loop_
_geom_angle_atom_site_label_1
_geom_angle_atom_site_label_2
_geom_angle_atom_site_label_3
_geom_angle_site_symmetry_1
_geom_angle_site_symmetry_3
_geom_angle
_geom_angle_publ_flag
N3 Sn N1 . . 90.27(13) y
N3 Sn N1 3 . 89.73(13) y
N1 Sn Cl . . 91.13(10) y
N1 Sn Cl . 3 88.87(10) y
N1 Sn Cl 3 . 88.86(10) y
N3 Sn Cl . . 90.82(11) y
N3 Sn Cl 3 . 89.17(11) y
N3 Sn Cl . 3 89.18(11) y
N3 Sn N3 3 . 180.0 ?
N3 Sn N1 3 3 90.27(13) ?
N3 Sn N1 . 3 89.73(13) ?
N1 Sn N1 . 3 180.0 ?
N3 Sn Cl 3 3 90.82(11) ?
N1 Sn Cl 3 3 91.13(10) ?
Cl Sn Cl 3 . 180.0 ?
C1 N1 C5 . . 117.8(4) ?
C1 N1 Sn . . 121.3(3) ?
C5 N1 Sn . . 120.8(3) ?
C6 N2 C5 . . 129.4(4) ?
C13 N3 C6 . . 111.4(3) ?
C13 N3 Sn . . 124.6(3) ?
C6 N3 Sn . . 123.4(3) ?
C13 N4 C1 . 3 128.6(4) ?
N1 C1 C2 . . 121.1(4) ?
N1 C1 N4 . 3 126.0(4) ?
C2 C1 N4 . 3 112.9(4) ?
C3 C2 C1 . . 120.6(4) ?
C4 C3 C2 . . 118.7(4) ?
C3 C4 C5 . . 120.3(4) ?
N1 C5 C4 . . 121.3(4) ?
N1 C5 N2 . . 125.6(4) ?
C4 C5 N2 . . 113.1(4) ?
N2 C6 N3 . . 130.2(4) ?
N2 C6 C7 . . 123.5(4) ?
N3 C6 C7 . . 106.3(4) ?
C8 C7 C12 . . 121.7(4) ?
C8 C7 C6 . . 130.9(4) ?
C12 C7 C6 . . 107.3(4) ?
C9 C8 C7 . . 117.1(5) ?
C8 C9 C10 . . 121.5(4) ?
C11 C10 C9 . . 120.9(5) ?
C12 C11 C10 . . 117.5(5) ?
C11 C12 C7 . . 121.2(4) ?
C11 C12 C13 . . 130.7(4) ?
C7 C12 C13 . . 108.0(4) ?
N4 C13 N3 . . 129.5(4) ?
N4 C13 C12 . . 123.6(4) ?
N3 C13 C12 . . 106.9(4) ?

loop_
_geom_bond_atom_site_label_1
_geom_bond_atom_site_label_2
_geom_bond_site_symmetry_2
_geom_bond_distance
_geom_bond_publ_flag
Sn N3 3 2.041(3) ?
Sn N3 . 2.041(3) y
Sn N1 . 2.213(4) y
Sn N1 3 2.213(4) ?
Sn Cl 3 2.4214(11) ?
Sn Cl . 2.4214(11) y
N1 C1 . 1.367(5) ?
N1 C5 . 1.380(5) ?
N2 C6 . 1.272(6) ?
N2 C5 . 1.397(5) ?
N3 C13 . 1.378(6) ?
N3 C6 . 1.386(5) ?
N4 C13 . 1.285(6) ?
N4 C1 3 1.407(5) ?
C1 C2 . 1.383(7) ?
C1 N4 3 1.407(5) ?
C2 C3 . 1.375(6) ?
C3 C4 . 1.367(6) ?
C4 C5 . 1.382(6) ?
C6 C7 . 1.486(6) ?
C7 C8 . 1.387(6) ?
C7 C12 . 1.387(6) ?
C8 C9 . 1.383(7) ?
C9 C10 . 1.397(7) ?
C10 C11 . 1.392(7) ?
C11 C12 . 1.384(6) ?
C12 C13 . 1.471(6) ?
